data_7213746
loop_
_publ_author_name
'Ma, Jian-Ping'
'Liu, Shao-Chen'
'Zhao, Chao-Wei'
'Zhang, Xiao-Meng'
'Sun, Chuan-Zhi'
'Dong, Yu-Bin'

_publ_section_title
;
 Reversible visual thermochromic coordination polymers via
 single-crystal-to-single-crystal transformation
;
_journal_issue 3
_journal_name_full CrystEngComm
_journal_page_first 304
_journal_paper_doi 10.1039/c3ce41886c
_journal_volume 16
_journal_year 2014
_chemical_formula_sum 'C28 H24 Cu F6 N12 O6 S4'
_chemical_formula_weight 930.37
_chemical_name_systematic
; 
 ? 
;
_space_group_IT_number 14
_symmetry_cell_setting monoclinic
_symmetry_space_group_name_Hall '-P 2yn'
_symmetry_space_group_name_H-M 'P 1 21/n 1'
_atom_sites_solution_hydrogens geom
_atom_sites_solution_primary direct
_atom_sites_solution_secondary difmap
_audit_creation_method SHELXL-97
_cell_angle_alpha 90.00
_cell_angle_beta 100.392(3)
_cell_angle_gamma 90.00
_cell_formula_units_Z 2
_cell_length_a 9.2150(3)
_cell_length_b 18.8491(5)
_cell_length_c 10.4290(3)
_cell_measurement_reflns_used 3403
_cell_measurement_temperature 284(2)
_cell_measurement_theta_max 28.4418
_cell_measurement_theta_min 2.7117
_cell_volume 1781.75(9)
_computing_cell_refinement 'Bruker FRAMBO'
_computing_data_collection 'Bruker FRAMBO'
_computing_data_reduction 'Bruker SAINT'
_computing_molecular_graphics 'Bruker SHELXTL'
_computing_publication_material 'Bruker SHELXTL'
_computing_structure_refinement 'SHELXL-97 (Sheldrick, 1997)'
_computing_structure_solution 'SHELXS-97 (Sheldrick, 1990)'
_diffrn_ambient_temperature 284(2)
_diffrn_measured_fraction_theta_full 0.999
_diffrn_measured_fraction_theta_max 0.999
_diffrn_measurement_device_type 'multiwire proportional'
_diffrn_measurement_method 'phi and omega scans'
_diffrn_radiation_monochromator graphite
_diffrn_radiation_source 'fine-focus sealed tube'
_diffrn_radiation_type MoK\a
_diffrn_radiation_wavelength 0.71073
_diffrn_reflns_av_R_equivalents 0.0318
_diffrn_reflns_av_sigmaI/netI 0.0329
_diffrn_reflns_limit_h_max 11
_diffrn_reflns_limit_h_min -11
_diffrn_reflns_limit_k_max 22
_diffrn_reflns_limit_k_min -22
_diffrn_reflns_limit_l_max 11
_diffrn_reflns_limit_l_min -12
_diffrn_reflns_number 11284
_diffrn_reflns_theta_full 25.50
_diffrn_reflns_theta_max 25.50
_diffrn_reflns_theta_min 2.72
_diffrn_standards_decay_% none
_diffrn_standards_interval_count 0.3
_diffrn_standards_interval_time 5
_diffrn_standards_number 13031
_exptl_absorpt_coefficient_mu 0.941
_exptl_absorpt_correction_T_max 0.9285
_exptl_absorpt_correction_T_min 0.7591
_exptl_absorpt_correction_type multi-scan
_exptl_absorpt_process_details sadabs
_exptl_crystal_colour blue
_exptl_crystal_density_diffrn 1.734
_exptl_crystal_density_method 'not measured'
_exptl_crystal_description block
_exptl_crystal_F_000 942
_exptl_crystal_size_max 0.31
_exptl_crystal_size_mid 0.22
_exptl_crystal_size_min 0.08
_refine_diff_density_max 0.362
_refine_diff_density_min -0.323
_refine_diff_density_rms 0.054
_refine_ls_extinction_method none
_refine_ls_goodness_of_fit_ref 1.048
_refine_ls_hydrogen_treatment constr
_refine_ls_matrix_type full
_refine_ls_number_parameters 259
_refine_ls_number_reflns 3318
_refine_ls_number_restraints 1
_refine_ls_restrained_S_all 1.053
_refine_ls_R_factor_all 0.0441
_refine_ls_R_factor_gt 0.0333
_refine_ls_shift/su_max 0.000
_refine_ls_shift/su_mean 0.000
_refine_ls_structure_factor_coef Fsqd
_refine_ls_weighting_details 'calc w=1/[\s^2^(Fo^2^)+(0.0263P)^2^+1.2221P] where P=(Fo^2^+2Fc^2^)/3'
_refine_ls_weighting_scheme calc
_refine_ls_wR_factor_gt 0.0725
_refine_ls_wR_factor_ref 0.0781
_reflns_number_gt 2740
_reflns_number_total 3318
_reflns_threshold_expression >2sigma(I)
_cod_data_source_file c3ce41886c.txt
_cod_data_source_block exp_1
_cod_depositor_comments
;
The following automatic conversions were performed:

'_symmetry_cell_setting' value 'Monoclinic' changed to 'monoclinic'
according to
/usr/data/users/saulius/automatic-downloads/current/RSC/lib/dictionaries/cif_core.dic
dictionary named 'cif_core.dic' version 2.4.2 from 2011-04-26.

Automatic conversion script
Id: cif_fix_values 2281 2013-09-26 08:29:07Z andrius 
;
_cod_original_cell_volume 1781.75(10)
_cod_original_sg_symbol_H-M P2(1)/n
_cod_database_code 7213746

loop_
_symmetry_equiv_pos_as_xyz
'x, y, z'
'-x+1/2, y+1/2, -z+1/2'
'-x, -y, -z'
'x-1/2, -y-1/2, z-1/2'

loop_
_atom_site_label
_atom_site_type_symbol
_atom_site_fract_x
_atom_site_fract_y
_atom_site_fract_z
_atom_site_U_iso_or_equiv
_atom_site_adp_type
_atom_site_occupancy
_atom_site_symmetry_multiplicity
_atom_site_calc_flag
_atom_site_refinement_flags
C1 C 0.6785(3) -0.11414(14) 0.3256(3) 0.0426(7) Uani 1 1 d .
H1 H 0.6007 -0.1456 0.3257 0.051 Uiso 1 1 calc R
C2 C 0.7970(4) -0.13581(15) 0.2704(3) 0.0472(8) Uani 1 1 d .
H2 H 0.7982 -0.1809 0.2343 0.057 Uiso 1 1 calc R
C3 C 0.9123(3) -0.09019(15) 0.2695(3) 0.0433(7) Uani 1 1 d .
H3 H 0.9927 -0.1038 0.2327 0.052 Uiso 1 1 calc R
C4 C 0.9076(3) -0.02329(14) 0.3242(2) 0.0352(6) Uani 1 1 d .
H4 H 0.9847 0.0086 0.3252 0.042 Uiso 1 1 calc R
C5 C 0.7858(3) -0.00523(12) 0.3773(2) 0.0261(5) Uani 1 1 d .
C6 C 0.7640(3) 0.06304(12) 0.4386(2) 0.0237(5) Uani 1 1 d .
C7 C 0.7743(3) 0.17080(12) 0.5156(2) 0.0263(5) Uani 1 1 d .
C8 C 0.7435(3) 0.27959(13) 0.6805(3) 0.0382(6) Uani 1 1 d .
H8A H 0.6403 0.2668 0.6557 0.046 Uiso 1 1 calc R
H8B H 0.7841 0.2546 0.7602 0.046 Uiso 1 1 calc R
C9 C 0.7584(3) 0.35849(13) 0.7015(2) 0.0314(6) Uani 1 1 d .
C10 C 0.6815(3) 0.40526(14) 0.6117(3) 0.0403(7) Uani 1 1 d .
H10 H 0.6180 0.3883 0.5386 0.048 Uiso 1 1 calc R
C11 C 0.6998(3) 0.47695(15) 0.6315(3) 0.0439(7) Uani 1 1 d .
H11 H 0.6489 0.5090 0.5721 0.053 Uiso 1 1 calc R
C12 C 0.7944(3) 0.50086(13) 0.7402(3) 0.0361(6) Uani 1 1 d .
H12 H 0.8086 0.5495 0.7514 0.043 Uiso 1 1 calc R
C13 C 0.8473(3) 0.38704(12) 0.8103(2) 0.0297(6) Uani 1 1 d .
H13 H 0.8963 0.3561 0.8729 0.036 Uiso 1 1 calc R
C14 C 0.1659(4) 0.37390(18) 0.5728(3) 0.0574(9) Uani 1 1 d .
Cu1 Cu 0.5000 0.0000 0.5000 0.02275(12) Uani 1 2 d SU
F1 F 0.2387(3) 0.43340(11) 0.6109(2) 0.0861(7) Uani 1 1 d .
F2 F 0.0562(3) 0.38947(13) 0.4769(2) 0.0915(7) Uani 1 1 d .
F3 F 0.1062(2) 0.35197(13) 0.6731(2) 0.0836(7) Uani 1 1 d .
N1 N 0.6710(2) -0.05031(10) 0.37840(19) 0.0302(5) Uani 1 1 d U
N2 N 0.8667(2) 0.45687(10) 0.83029(19) 0.0285(5) Uani 1 1 d .
N3 N 0.6495(2) 0.07460(9) 0.49525(18) 0.0236(4) Uani 1 1 d .
N4 N 0.8459(2) 0.12347(10) 0.44900(18) 0.0251(4) Uani 1 1 d .
N5 N 0.6544(2) 0.14236(10) 0.54545(19) 0.0287(5) Uani 1 1 d .
N6 N 0.9785(2) 0.13322(11) 0.4012(2) 0.0344(5) Uani 1 1 d .
H6B H 0.9598 0.1579 0.3283 0.041 Uiso 1 1 d R
H6A H 1.0393 0.1586 0.4571 0.041 Uiso 1 1 d R
O1 O 0.3575(3) 0.34344(12) 0.4321(2) 0.0641(7) Uani 1 1 d .
O2 O 0.3847(3) 0.29250(13) 0.6491(2) 0.0678(7) Uani 1 1 d .
O3 O 0.1944(3) 0.24943(11) 0.4766(2) 0.0563(6) Uani 1 1 d .
S1 S 0.28897(9) 0.30750(4) 0.52649(7) 0.0448(2) Uani 1 1 d .
S2 S 0.84381(8) 0.25553(3) 0.55123(7) 0.04079(19) Uani 1 1 d .

loop_
_atom_site_aniso_label
_atom_site_aniso_U_11
_atom_site_aniso_U_22
_atom_site_aniso_U_33
_atom_site_aniso_U_23
_atom_site_aniso_U_13
_atom_site_aniso_U_12
C1 0.0526(19) 0.0260(14) 0.0458(16) -0.0055(12) -0.0003(14) -0.0069(13)
C2 0.068(2) 0.0309(15) 0.0409(16) -0.0106(12) 0.0060(15) 0.0028(15)
C3 0.0543(19) 0.0414(16) 0.0360(15) -0.0031(13) 0.0129(14) 0.0111(14)
C4 0.0397(16) 0.0328(14) 0.0340(14) 0.0015(11) 0.0090(12) 0.0011(12)
C5 0.0307(13) 0.0240(12) 0.0224(11) 0.0021(10) 0.0018(10) 0.0004(11)
C6 0.0244(13) 0.0204(12) 0.0250(12) 0.0018(9) 0.0009(10) -0.0036(10)
C7 0.0285(13) 0.0215(12) 0.0283(12) -0.0007(10) 0.0034(10) -0.0033(10)
C8 0.0484(17) 0.0295(14) 0.0399(15) -0.0049(12) 0.0164(13) -0.0097(13)
C9 0.0332(15) 0.0279(13) 0.0358(14) -0.0027(11) 0.0130(12) -0.0036(11)
C10 0.0405(17) 0.0412(16) 0.0366(15) -0.0047(13) 0.0005(12) -0.0039(13)
C11 0.0536(19) 0.0339(15) 0.0401(16) 0.0038(12) -0.0028(14) 0.0073(14)
C12 0.0454(17) 0.0223(13) 0.0394(15) -0.0001(11) 0.0048(12) 0.0024(12)
C13 0.0310(14) 0.0240(13) 0.0351(14) 0.0001(10) 0.0085(11) 0.0017(11)
C14 0.055(2) 0.063(2) 0.055(2) -0.0180(17) 0.0101(17) -0.0198(18)
Cu1 0.0228(2) 0.0163(2) 0.0290(2) 0.00224(16) 0.00392(16) -0.00418(16)
F1 0.0994(17) 0.0635(13) 0.1003(16) -0.0417(12) 0.0308(14) -0.0336(13)
F2 0.0753(16) 0.0887(17) 0.1010(18) -0.0103(13) -0.0091(14) 0.0114(13)
F3 0.0745(15) 0.1093(18) 0.0782(14) -0.0346(13) 0.0439(12) -0.0282(13)
N1 0.0327(12) 0.0224(11) 0.0348(12) -0.0018(9) 0.0040(8) -0.0017(9)
N2 0.0305(12) 0.0209(10) 0.0349(11) -0.0019(9) 0.0082(9) 0.0019(9)
N3 0.0243(11) 0.0168(9) 0.0296(10) -0.0002(8) 0.0044(8) -0.0030(8)
N4 0.0247(11) 0.0228(10) 0.0280(10) 0.0004(8) 0.0053(8) -0.0056(9)
N5 0.0284(11) 0.0202(10) 0.0381(12) -0.0019(9) 0.0076(9) -0.0038(9)
N6 0.0315(12) 0.0358(12) 0.0385(12) -0.0024(10) 0.0129(10) -0.0119(10)
O1 0.0713(16) 0.0695(15) 0.0600(14) -0.0152(12) 0.0345(12) -0.0334(13)
O2 0.0617(16) 0.0783(17) 0.0580(14) -0.0113(12) -0.0036(12) -0.0029(13)
O3 0.0646(15) 0.0501(13) 0.0587(13) -0.0201(10) 0.0228(11) -0.0286(11)
S1 0.0444(4) 0.0502(5) 0.0420(4) -0.0124(3) 0.0138(3) -0.0184(4)
S2 0.0478(4) 0.0247(3) 0.0554(4) -0.0112(3) 0.0243(4) -0.0155(3)

loop_
_atom_type_symbol
_atom_type_description
_atom_type_scat_dispersion_real
_atom_type_scat_dispersion_imag
_atom_type_scat_source
C C 0.0033 0.0016 'International Tables Vol C Tables 4.2.6.8 and 6.1.1.4'
H H 0.0000 0.0000 'International Tables Vol C Tables 4.2.6.8 and 6.1.1.4'
O O 0.0106 0.0060 'International Tables Vol C Tables 4.2.6.8 and 6.1.1.4'
Cu Cu 0.3201 1.2651 'International Tables Vol C Tables 4.2.6.8 and 6.1.1.4'
S S 0.1246 0.1234 'International Tables Vol C Tables 4.2.6.8 and 6.1.1.4'
F F 0.0171 0.0103 'International Tables Vol C Tables 4.2.6.8 and 6.1.1.4'
N N 0.0061 0.0033 'International Tables Vol C Tables 4.2.6.8 and 6.1.1.4'

loop_
_geom_angle_atom_site_label_1
_geom_angle_atom_site_label_2
_geom_angle_atom_site_label_3
_geom_angle
_geom_angle_site_symmetry_1
_geom_angle_site_symmetry_3
N1 C1 C2 122.9(3) . .
N1 C1 H1 118.6 . .
C2 C1 H1 118.6 . .
C3 C2 C1 119.3(3) . .
C3 C2 H2 120.4 . .
C1 C2 H2 120.4 . .
C2 C3 C4 119.1(3) . .
C2 C3 H3 120.4 . .
C4 C3 H3 120.4 . .
C5 C4 C3 118.5(3) . .
C5 C4 H4 120.8 . .
C3 C4 H4 120.8 . .
N1 C5 C4 122.7(2) . .
N1 C5 C6 112.2(2) . .
C4 C5 C6 125.2(2) . .
N3 C6 N4 107.67(19) . .
N3 C6 C5 121.6(2) . .
N4 C6 C5 130.7(2) . .
N5 C7 N4 110.9(2) . .
N5 C7 S2 128.14(18) . .
N4 C7 S2 120.96(17) . .
C9 C8 S2 107.93(17) . .
C9 C8 H8A 110.1 . .
S2 C8 H8A 110.1 . .
C9 C8 H8B 110.1 . .
S2 C8 H8B 110.1 . .
H8A C8 H8B 108.4 . .
C13 C9 C10 117.6(2) . .
C13 C9 C8 121.9(2) . .
C10 C9 C8 120.5(2) . .
C11 C10 C9 119.4(3) . .
C11 C10 H10 120.3 . .
C9 C10 H10 120.3 . .
C10 C11 C12 119.3(3) . .
C10 C11 H11 120.3 . .
C12 C11 H11 120.3 . .
N2 C12 C11 122.5(2) . .
N2 C12 H12 118.8 . .
C11 C12 H12 118.8 . .
N2 C13 C9 123.5(2) . .
N2 C13 H13 118.2 . .
C9 C13 H13 118.2 . .
F2 C14 F1 108.4(3) . .
F2 C14 F3 107.2(3) . .
F1 C14 F3 106.5(3) . .
F2 C14 S1 112.4(2) . .
F1 C14 S1 110.8(2) . .
F3 C14 S1 111.2(3) . .
N3 Cu1 N3 180.00(7) . 3_656
N3 Cu1 N2 90.45(8) . 4_565
N3 Cu1 N2 89.55(8) 3_656 4_565
N3 Cu1 N2 89.55(8) . 2_646
N3 Cu1 N2 90.45(8) 3_656 2_646
N2 Cu1 N2 180.00(9) 4_565 2_646
N3 Cu1 N1 105.09(7) . 3_656
N3 Cu1 N1 74.91(7) 3_656 3_656
N2 Cu1 N1 87.29(7) 4_565 3_656
N2 Cu1 N1 92.71(7) 2_646 3_656
N3 Cu1 N1 74.91(7) . .
N3 Cu1 N1 105.09(7) 3_656 .
N2 Cu1 N1 92.71(7) 4_565 .
N2 Cu1 N1 87.29(7) 2_646 .
N1 Cu1 N1 180.0 3_656 .
C1 N1 C5 117.6(2) . .
C1 N1 Cu1 131.84(19) . .
C5 N1 Cu1 110.19(15) . .
C12 N2 C13 117.7(2) . .
C12 N2 Cu1 119.20(16) . 2_656
C13 N2 Cu1 123.11(17) . 2_656
C6 N3 N5 110.46(18) . .
C6 N3 Cu1 120.81(15) . .
N5 N3 Cu1 128.73(15) . .
C6 N4 C7 105.94(19) . .
C6 N4 N6 125.71(19) . .
C7 N4 N6 128.35(19) . .
C7 N5 N3 105.03(19) . .
N4 N6 H6B 109.0 . .
N4 N6 H6A 109.1 . .
H6B N6 H6A 106.7 . .
O1 S1 O3 115.17(13) . .
O1 S1 O2 115.25(15) . .
O3 S1 O2 113.90(15) . .
O1 S1 C14 103.37(16) . .
O3 S1 C14 104.76(14) . .
O2 S1 C14 102.17(15) . .
C7 S2 C8 99.82(12) . .

loop_
_geom_bond_atom_site_label_1
_geom_bond_atom_site_label_2
_geom_bond_distance
_geom_bond_site_symmetry_2
C1 N1 1.330(3) .
C1 C2 1.385(4) .
C1 H1 0.9300 .
C2 C3 1.368(4) .
C2 H2 0.9300 .
C3 C4 1.388(4) .
C3 H3 0.9300 .
C4 C5 1.381(3) .
C4 H4 0.9300 .
C5 N1 1.359(3) .
C5 C6 1.467(3) .
C6 N3 1.317(3) .
C6 N4 1.360(3) .
C7 N5 1.315(3) .
C7 N4 1.371(3) .
C7 S2 1.736(2) .
C8 C9 1.506(3) .
C8 S2 1.824(3) .
C8 H8A 0.9700 .
C8 H8B 0.9700 .
C9 C13 1.383(3) .
C9 C10 1.385(4) .
C10 C11 1.373(4) .
C10 H10 0.9300 .
C11 C12 1.375(4) .
C11 H11 0.9300 .
C12 N2 1.338(3) .
C12 H12 0.9300 .
C13 N2 1.340(3) .
C13 H13 0.9300 .
C14 F2 1.321(4) .
C14 F1 1.330(3) .
C14 F3 1.333(4) .
C14 S1 1.812(4) .
Cu1 N3 1.9754(18) .
Cu1 N3 1.9754(18) 3_656
Cu1 N2 2.126(2) 4_565
Cu1 N2 2.126(2) 2_646
Cu1 N1 2.390(2) 3_656
Cu1 N1 2.390(2) .
N2 Cu1 2.126(2) 2_656
N3 N5 1.378(3) .
N4 N6 1.412(3) .
N6 H6B 0.8816 .
N6 H6A 0.8745 .
O1 S1 1.432(2) .
O2 S1 1.444(2) .
O3 S1 1.437(2) .

loop_
_geom_hbond_atom_site_label_D
_geom_hbond_atom_site_label_H
_geom_hbond_atom_site_label_A
_geom_hbond_distance_DH
_geom_hbond_distance_HA
_geom_hbond_distance_DA
_geom_hbond_angle_DHA
_geom_hbond_site_symmetry_A
N6 H6A O3 0.87 2.22 2.969(3) 144.0 1_655
N6 H6B O2 0.88 2.09 2.967(3) 171.1 4_665

loop_
_geom_torsion_atom_site_label_1
_geom_torsion_atom_site_label_2
_geom_torsion_atom_site_label_3
_geom_torsion_atom_site_label_4
_geom_torsion
_geom_torsion_site_symmetry_1
_geom_torsion_site_symmetry_4
N1 C1 C2 C3 0.0(4) . .
C1 C2 C3 C4 0.1(4) . .
C2 C3 C4 C5 -0.3(4) . .
C3 C4 C5 N1 0.3(4) . .
C3 C4 C5 C6 180.0(2) . .
N1 C5 C6 N3 4.6(3) . .
C4 C5 C6 N3 -175.2(2) . .
N1 C5 C6 N4 -174.7(2) . .
C4 C5 C6 N4 5.6(4) . .
S2 C8 C9 C13 -107.0(2) . .
S2 C8 C9 C10 73.5(3) . .
C13 C9 C10 C11 2.1(4) . .
C8 C9 C10 C11 -178.4(3) . .
C9 C10 C11 C12 0.0(4) . .
C10 C11 C12 N2 -2.0(4) . .
C10 C9 C13 N2 -2.6(4) . .
C8 C9 C13 N2 177.9(2) . .
C2 C1 N1 C5 0.0(4) . .
C2 C1 N1 Cu1 -172.6(2) . .
C4 C5 N1 C1 -0.1(3) . .
C6 C5 N1 C1 -179.9(2) . .
C4 C5 N1 Cu1 174.00(18) . .
C6 C5 N1 Cu1 -5.8(2) . .
N3 Cu1 N1 C1 177.6(2) . .
N3 Cu1 N1 C1 -2.4(2) 3_656 .
N2 Cu1 N1 C1 -92.7(2) 4_565 .
N2 Cu1 N1 C1 87.3(2) 2_646 .
N1 Cu1 N1 C1 52(100) 3_656 .
N3 Cu1 N1 C5 4.62(15) . .
N3 Cu1 N1 C5 -175.38(15) 3_656 .
N2 Cu1 N1 C5 94.36(16) 4_565 .
N2 Cu1 N1 C5 -85.64(16) 2_646 .
N1 Cu1 N1 C5 -121(100) 3_656 .
C11 C12 N2 C13 1.6(4) . .
C11 C12 N2 Cu1 -176.3(2) . 2_656
C9 C13 N2 C12 0.7(4) . .
C9 C13 N2 Cu1 178.62(18) . 2_656
N4 C6 N3 N5 -0.7(2) . .
C5 C6 N3 N5 179.8(2) . .
N4 C6 N3 Cu1 179.25(14) . .
C5 C6 N3 Cu1 -0.2(3) . .
N3 Cu1 N3 C6 30(6) 3_656 .
N2 Cu1 N3 C6 -95.02(18) 4_565 .
N2 Cu1 N3 C6 84.98(18) 2_646 .
N1 Cu1 N3 C6 177.67(17) 3_656 .
N1 Cu1 N3 C6 -2.33(17) . .
N3 Cu1 N3 N5 -150(6) 3_656 .
N2 Cu1 N3 N5 84.96(19) 4_565 .
N2 Cu1 N3 N5 -95.04(19) 2_646 .
N1 Cu1 N3 N5 -2.4(2) 3_656 .
N1 Cu1 N3 N5 177.6(2) . .
N3 C6 N4 C7 0.5(2) . .
C5 C6 N4 C7 179.8(2) . .
N3 C6 N4 N6 179.7(2) . .
C5 C6 N4 N6 -0.9(4) . .
N5 C7 N4 C6 -0.1(3) . .
S2 C7 N4 C6 179.51(17) . .
N5 C7 N4 N6 -179.3(2) . .
S2 C7 N4 N6 0.3(3) . .
N4 C7 N5 N3 -0.4(3) . .
S2 C7 N5 N3 -179.90(18) . .
C6 N3 N5 C7 0.7(2) . .
Cu1 N3 N5 C7 -179.30(16) . .
F2 C14 S1 O1 67.6(3) . .
F1 C14 S1 O1 -53.8(3) . .
F3 C14 S1 O1 -172.1(2) . .
F2 C14 S1 O3 -53.3(3) . .
F1 C14 S1 O3 -174.8(2) . .
F3 C14 S1 O3 66.9(3) . .
F2 C14 S1 O2 -172.4(2) . .
F1 C14 S1 O2 66.2(3) . .
F3 C14 S1 O2 -52.1(3) . .
N5 C7 S2 C8 17.6(3) . .
N4 C7 S2 C8 -161.9(2) . .
C9 C8 S2 C7 -165.52(19) . .
